data_2202740
loop_
_publ_author_name
'Karaday\?i, Nevzat'
'Akdemir, Nesuhi '
'A\~gar, Erbil '
'G\"umr\"uk\,c\"uo\<glu, I.E. '
'B\"uy\"ukg\"ung\"or, Orhan'

_publ_section_title
;
 4-(1-Naphthoxy)phthalonitrile
;
_journal_issue 7
_journal_name_full 'Acta Crystallographica Section E'
_journal_page_first o945
_journal_page_last o946
_journal_paper_doi 10.1107/S160053680301225X
_journal_volume 59
_journal_year 2003
_chemical_formula_moiety 'C18 H10 N2 O'
_chemical_formula_sum 'C18 H10 N2 O'
_chemical_formula_weight 270.28
_chemical_name_systematic
;
4-(1-Naphthoxy)phthalonitrile
;
_space_group_IT_number 14
_symmetry_cell_setting monoclinic
_symmetry_space_group_name_Hall '-P 2ybc'
_symmetry_space_group_name_H-M 'P 1 21/c 1'
_atom_sites_solution_hydrogens geom
_atom_sites_solution_primary direct
_atom_sites_solution_secondary difmap
_cell_angle_alpha 90.00
_cell_angle_beta 97.976(8)
_cell_angle_gamma 90.00
_cell_formula_units_Z 8
_cell_length_a 17.7196(13)
_cell_length_b 12.0092(11)
_cell_length_c 13.2800(19)
_cell_measurement_reflns_used 15908
_cell_measurement_temperature 293(2)
_cell_measurement_theta_max 29.22
_cell_measurement_theta_min 0.00
_cell_volume 2798.6(5)
_computing_cell_refinement 'STOE X-AREA (Stoe & Cie, 2002)'
_computing_data_collection 'STOE X-AREA (Stoe & Cie, 2002)'
_computing_data_reduction 'STOE X-RED (Stoe & Cie, 2002)'
_computing_molecular_graphics 'ORTEPIII (Burnett & Johnson, 1996)'
_computing_publication_material
;
WinGX (Farrugia, 1999) and PLATON (Spek, 1997)
;
_computing_structure_refinement 'SHELXL-97 (Sheldrick, 1997)'
_computing_structure_solution 'SHELXS-97 (Sheldrick, 1997)'
_diffrn_ambient_temperature 293(2)
_diffrn_measured_fraction_theta_full 0.994
_diffrn_measured_fraction_theta_max 0.994
_diffrn_measurement_device '2-circle goniometer'
_diffrn_measurement_device_type 'STOE IPDS 2'
_diffrn_measurement_method 'rotation method'
_diffrn_radiation_monochromator 'plane graphite'
_diffrn_radiation_source 'fine-focus sealed tube'
_diffrn_radiation_type MoK\a
_diffrn_radiation_wavelength 0.71073
_diffrn_reflns_av_R_equivalents 0.0712
_diffrn_reflns_av_sigmaI/netI 0.0497
_diffrn_reflns_limit_h_max 20
_diffrn_reflns_limit_h_min -20
_diffrn_reflns_limit_k_max 14
_diffrn_reflns_limit_k_min 0
_diffrn_reflns_limit_l_max 15
_diffrn_reflns_limit_l_min 0
_diffrn_reflns_number 4793
_diffrn_reflns_theta_full 24.79
_diffrn_reflns_theta_max 24.79
_diffrn_reflns_theta_min 4.11
_diffrn_standards_decay_% none
_exptl_absorpt_coefficient_mu 0.081
_exptl_absorpt_correction_type none
_exptl_crystal_colour 'light brown'
_exptl_crystal_density_diffrn 1.283
_exptl_crystal_density_method 'not measured'
_exptl_crystal_description plate
_exptl_crystal_F_000 1120
_exptl_crystal_size_max 0.50
_exptl_crystal_size_mid 0.38
_exptl_crystal_size_min 0.25
_refine_diff_density_max 0.104
_refine_diff_density_min -0.115
_refine_ls_extinction_coef 0.0130(9)
_refine_ls_extinction_expression Fc^*^=kFc[1+0.001xFc^2^\l^3^/sin(2\q)]^-1/4^
_refine_ls_extinction_method SHELXL
_refine_ls_goodness_of_fit_ref 0.725
_refine_ls_hydrogen_treatment constr
_refine_ls_matrix_type full
_refine_ls_number_parameters 380
_refine_ls_number_reflns 4793
_refine_ls_number_restraints 0
_refine_ls_restrained_S_all 0.725
_refine_ls_R_factor_all 0.0808
_refine_ls_R_factor_gt 0.0319
_refine_ls_shift/su_max 0.002
_refine_ls_shift/su_mean 0.000
_refine_ls_structure_factor_coef Fsqd
_refine_ls_weighting_details 'calc w=1/[\s^2^(Fo^2^)+(0.0399P)^2^] where P=(Fo^2^+2Fc^2^)/3'
_refine_ls_weighting_scheme calc
_refine_ls_wR_factor_gt 0.0673
_refine_ls_wR_factor_ref 0.0744
_reflns_number_gt 2104
_reflns_number_total 4793
_reflns_threshold_expression 'I >2\s(I)'
_cod_data_source_file na6242.cif
_cod_data_source_block I
_cod_original_sg_symbol_H-M 'P 21/c'
_cod_database_code 2202740
_cod_database_fobs_code 2202740

loop_
_symmetry_equiv_pos_as_xyz
'x, y, z'
'-x, y+1/2, -z+1/2'
'-x, -y, -z'
'x, -y-1/2, z-1/2'

loop_
_atom_site_label
_atom_site_fract_x
_atom_site_fract_y
_atom_site_fract_z
_atom_site_U_iso_or_equiv
_atom_site_adp_type
_atom_site_calc_flag
_atom_site_refinement_flags
_atom_site_occupancy
_atom_site_disorder_assembly
_atom_site_disorder_group
_atom_site_type_symbol
N2A 0.81170(11) 0.24121(17) 0.48224(13) 0.1285(6) Uani d . 1 . . N
C2A 0.46155(11) 0.32926(19) -0.09497(15) 0.1129(7) Uani d . 1 . . C
H2A 0.4318 0.3917 -0.1135 0.135 Uiso calc R 1 . . H
C3B -0.04645(11) 0.23947(18) 0.18812(16) 0.1077(6) Uani d . 1 . . C
H3B -0.0858 0.2871 0.1622 0.129 Uiso calc R 1 . . H
C2B -0.03104(12) 0.2227(2) 0.29225(15) 0.1116(7) Uani d . 1 . . C
H2B -0.0606 0.2580 0.3353 0.134 Uiso calc R 1 . . H
C3A 0.46902(12) 0.2907(2) 0.00445(14) 0.1068(7) Uani d . 1 . . C
H3A 0.4442 0.3273 0.0522 0.128 Uiso calc R 1 . . H
C1A 0.49693(11) 0.27713(19) -0.16459(13) 0.0977(6) Uani d . 1 . . C
H1A 0.4909 0.3040 -0.2309 0.117 Uiso calc R 1 . . H
C18A 0.77846(11) 0.20049(17) 0.41281(14) 0.0943(6) Uani d . 1 . . C
N2B 0.31272(10) 0.24631(15) -0.32328(12) 0.1187(6) Uani d . 1 . . N
C4B -0.00498(10) 0.18754(17) 0.12341(13) 0.0924(6) Uani d . 1 . . C
H4B -0.0165 0.1987 0.0537 0.111 Uiso calc R 1 . . H
C1B 0.02630(12) 0.15575(18) 0.33129(13) 0.0966(6) Uani d . 1 . . C
H1B 0.0358 0.1450 0.4013 0.116 Uiso calc R 1 . . H
C13A 0.74630(10) 0.17575(15) 0.22864(12) 0.0868(5) Uani d . 1 . . C
H13A 0.7847 0.2257 0.2186 0.104 Uiso calc R 1 . . H
C18B 0.27315(11) 0.21891(16) -0.26765(13) 0.0902(5) Uani d . 1 . . C
C13B 0.23715(10) 0.20965(15) -0.09696(12) 0.0870(5) Uani d . 1 . . C
H13B 0.2784 0.2551 -0.0734 0.104 Uiso calc R 1 . . H
C14A 0.73408(10) 0.14968(15) 0.32613(12) 0.0781(5) Uani d . 1 . . C
C4A 0.51219(10) 0.20002(17) 0.03213(12) 0.0877(5) Uani d . 1 . . C
H4A 0.5162 0.1743 0.0987 0.105 Uiso calc R 1 . . H
C6A 0.54310(9) 0.18246(16) -0.13970(11) 0.0769(5) Uani d . 1 . . C
C14B 0.22364(10) 0.18146(14) -0.19811(11) 0.0738(4) Uani d . 1 . . C
C12B 0.19061(11) 0.17156(15) -0.03058(12) 0.0873(5) Uani d . 1 . . C
H12B 0.2001 0.1911 0.0378 0.105 Uiso calc R 1 . . H
C12A 0.70251(10) 0.12888(15) 0.14642(12) 0.0827(5) Uani d . 1 . . C
H12A 0.7111 0.1467 0.0808 0.099 Uiso calc R 1 . . H
C5B 0.05580(9) 0.11644(15) 0.16235(11) 0.0738(5) Uani d . 1 . . C
C5A 0.55118(9) 0.14383(15) -0.03843(11) 0.0725(4) Uani d . 1 . . C
C6B 0.07229(10) 0.10157(14) 0.26853(11) 0.0737(4) Uani d . 1 . . C
C7A 0.57911(11) 0.12465(19) -0.21134(12) 0.0928(6) Uani d . 1 . . C
H7A 0.5743 0.1502 -0.2780 0.111 Uiso calc R 1 . . H
C15A 0.67749(10) 0.07382(15) 0.34082(12) 0.0791(5) Uani d . 1 . . C
C15B 0.16095(10) 0.11410(14) -0.23233(10) 0.0711(4) Uani d . 1 . . C
C11B 0.12983(10) 0.10439(16) -0.06492(11) 0.0824(5) Uani d . 1 . . C
N1A 0.65917(11) 0.0264(2) 0.52442(13) 0.1624(9) Uani d . 1 . . N
C17A 0.66577(11) 0.04653(18) 0.44250(14) 0.1084(7) Uani d . 1 . . C
C17B 0.14519(10) 0.08491(15) -0.33749(13) 0.0854(5) Uani d . 1 . . C
C10B 0.10103(11) 0.05969(17) 0.10161(12) 0.0875(5) Uani d . 1 . . C
O1B 0.07892(6) 0.06690(12) -0.00415(8) 0.1137(5) Uani d . 1 . . O
C16B 0.11404(9) 0.07520(14) -0.16574(11) 0.0786(5) Uani d . 1 . . C
H16B 0.0725 0.0301 -0.1885 0.094 Uiso calc R 1 . . H
N1B 0.13383(10) 0.06212(15) -0.42144(11) 0.1203(6) Uani d . 1 . . N
C7B 0.13449(12) 0.03463(16) 0.30891(13) 0.0917(6) Uani d . 1 . . C
H7B 0.1456 0.0250 0.3789 0.110 Uiso calc R 1 . . H
C11A 0.64575(10) 0.05529(14) 0.16148(12) 0.0753(4) Uani d . 1 . . C
C16A 0.63327(9) 0.02714(14) 0.25853(12) 0.0840(5) Uani d . 1 . . C
H16A 0.5951 -0.0232 0.2682 0.101 Uiso calc R 1 . . H
C10A 0.59558(10) 0.04841(16) -0.01465(12) 0.0790(5) Uani d . 1 . . C
C8A 0.62057(11) 0.0325(2) -0.18487(14) 0.1014(6) Uani d . 1 . . C
H8A 0.6437 -0.0052 -0.2335 0.122 Uiso calc R 1 . . H
C9B 0.16033(12) -0.00475(18) 0.14135(16) 0.1046(6) Uani d . 1 . . C
H9B 0.1893 -0.0419 0.0986 0.125 Uiso calc R 1 . . H
O1A 0.59936(7) 0.00455(10) 0.08423(8) 0.0922(4) Uani d . 1 . . O
C8B 0.17799(12) -0.01548(17) 0.24694(16) 0.1047(6) Uani d . 1 . . C
H8B 0.2200 -0.0574 0.2744 0.126 Uiso calc R 1 . . H
C9A 0.62908(10) -0.00697(17) -0.08439(15) 0.0969(6) Uani d . 1 . . C
H9A 0.6576 -0.0707 -0.0663 0.116 Uiso calc R 1 . . H

loop_
_atom_site_aniso_label
_atom_site_aniso_U_11
_atom_site_aniso_U_22
_atom_site_aniso_U_33
_atom_site_aniso_U_12
_atom_site_aniso_U_13
_atom_site_aniso_U_23
N2A 0.1321(15) 0.1572(17) 0.0903(11) -0.0279(13) -0.0057(10) -0.0207(11)
C2A 0.1148(16) 0.1363(19) 0.0873(13) 0.0347(14) 0.0133(12) 0.0121(13)
C3B 0.0841(14) 0.1361(18) 0.1031(15) 0.0088(12) 0.0136(12) -0.0071(13)
C2B 0.0913(16) 0.157(2) 0.0881(15) 0.0037(15) 0.0183(11) -0.0274(14)
C3A 0.1153(17) 0.1296(19) 0.0766(13) 0.0283(14) 0.0172(11) -0.0037(12)
C1A 0.0972(14) 0.1273(18) 0.0678(11) 0.0084(13) 0.0085(10) 0.0189(12)
C18A 0.0937(14) 0.1107(16) 0.0769(12) -0.0093(12) 0.0058(11) -0.0020(11)
N2B 0.1137(14) 0.1416(15) 0.1020(11) -0.0128(12) 0.0187(10) 0.0467(11)
C4B 0.0772(13) 0.1258(17) 0.0727(11) -0.0102(12) 0.0059(10) 0.0080(11)
C1B 0.0942(15) 0.1337(17) 0.0632(10) -0.0141(13) 0.0153(10) -0.0145(11)
C13A 0.0853(13) 0.0986(14) 0.0750(11) -0.0181(10) 0.0057(9) 0.0019(10)
C18B 0.0921(13) 0.0986(15) 0.0784(11) -0.0024(11) 0.0064(10) 0.0281(10)
C13B 0.0959(13) 0.0906(13) 0.0713(11) -0.0139(10) 0.0001(10) 0.0051(10)
C14A 0.0777(12) 0.0858(13) 0.0682(11) -0.0029(10) 0.0011(9) 0.0014(9)
C4A 0.0940(14) 0.1091(16) 0.0600(10) -0.0012(12) 0.0106(9) -0.0021(10)
C6A 0.0717(11) 0.1022(14) 0.0562(9) -0.0068(10) 0.0063(8) -0.0028(9)
C14B 0.0796(12) 0.0773(12) 0.0635(10) 0.0003(10) 0.0067(9) 0.0120(9)
C12B 0.0986(14) 0.0998(14) 0.0620(10) -0.0082(12) 0.0059(10) -0.0129(10)
C12A 0.0850(12) 0.0926(13) 0.0697(10) -0.0093(11) 0.0078(9) 0.0075(10)
C5B 0.0718(11) 0.0949(13) 0.0560(9) -0.0169(10) 0.0133(8) -0.0027(9)
C5A 0.0728(11) 0.0872(13) 0.0562(9) -0.0096(10) 0.0040(8) -0.0049(9)
C6B 0.0797(12) 0.0863(12) 0.0565(9) -0.0160(10) 0.0146(8) -0.0041(9)
C7A 0.0868(14) 0.1280(18) 0.0631(10) -0.0077(13) 0.0087(10) -0.0047(11)
C15A 0.0815(12) 0.0909(13) 0.0633(10) -0.0018(11) 0.0043(9) 0.0115(9)
C15B 0.0827(12) 0.0807(12) 0.0500(9) 0.0068(10) 0.0093(8) 0.0004(8)
C11B 0.0823(12) 0.1088(14) 0.0587(10) -0.0053(11) 0.0185(9) -0.0091(9)
N1A 0.1650(18) 0.238(2) 0.0825(11) -0.0683(17) 0.0094(11) 0.0311(14)
C17A 0.1045(15) 0.1427(19) 0.0748(12) -0.0278(13) 0.0009(10) 0.0164(13)
C17B 0.0953(13) 0.1014(14) 0.0598(10) 0.0023(10) 0.0119(9) 0.0011(10)
C10B 0.0907(14) 0.1153(16) 0.0589(11) -0.0154(12) 0.0186(10) -0.0105(10)
O1B 0.0955(9) 0.1905(14) 0.0591(7) -0.0333(9) 0.0247(6) -0.0196(8)
C16B 0.0808(11) 0.0998(13) 0.0557(9) -0.0081(10) 0.0118(8) -0.0097(9)
N1B 0.1444(15) 0.1533(16) 0.0626(9) 0.0009(12) 0.0124(9) -0.0072(10)
C7B 0.1025(15) 0.1033(15) 0.0696(11) -0.0080(12) 0.0136(10) 0.0123(11)
C11A 0.0795(12) 0.0749(12) 0.0675(10) -0.0021(10) -0.0036(9) 0.0039(9)
C16A 0.0849(12) 0.0888(13) 0.0758(11) -0.0127(10) 0.0023(9) 0.0159(10)
C10A 0.0852(12) 0.0855(14) 0.0635(11) -0.0095(11) 0.0002(9) -0.0030(10)
C8A 0.0975(15) 0.1306(19) 0.0765(13) -0.0004(14) 0.0132(10) -0.0260(12)
C9B 0.1084(17) 0.1118(17) 0.0989(15) 0.0056(13) 0.0333(12) -0.0146(13)
O1A 0.1075(9) 0.0897(8) 0.0731(7) -0.0195(7) -0.0098(6) 0.0064(7)
C8B 0.1120(16) 0.1040(16) 0.0994(15) 0.0122(12) 0.0195(12) 0.0146(12)
C9A 0.0963(14) 0.0991(15) 0.0918(13) 0.0090(11) 0.0006(11) -0.0160(12)

loop_
_atom_type_symbol
_atom_type_description
_atom_type_scat_dispersion_real
_atom_type_scat_dispersion_imag
_atom_type_scat_source
C C 0.0033 0.0016 'International Tables Vol C Tables 4.2.6.8 and 6.1.1.4'
H H 0.0000 0.0000 'International Tables Vol C Tables 4.2.6.8 and 6.1.1.4'
N N 0.0061 0.0033 'International Tables Vol C Tables 4.2.6.8 and 6.1.1.4'
O O 0.0106 0.0060 'International Tables Vol C Tables 4.2.6.8 and 6.1.1.4'

loop_
_geom_angle_atom_site_label_1
_geom_angle_atom_site_label_2
_geom_angle_atom_site_label_3
_geom_angle
_geom_angle_publ_flag
C1A C2A C3A 120.50(19) ?
C1A C2A H2A 119.7 ?
C3A C2A H2A 119.7 ?
C4B C3B C2B 121.04(19) ?
C4B C3B H3B 119.5 ?
C2B C3B H3B 119.5 ?
C1B C2B C3B 120.40(18) ?
C1B C2B H2B 119.8 ?
C3B C2B H2B 119.8 ?
C4A C3A C2A 120.21(18) ?
C4A C3A H3A 119.9 ?
C2A C3A H3A 119.9 ?
C2A C1A C6A 121.67(17) ?
C2A C1A H1A 119.2 ?
C6A C1A H1A 119.2 ?
N2A C18A C14A 178.1(2) ?
C3B C4B C5B 119.82(17) ?
C3B C4B H4B 120.1 ?
C5B C4B H4B 120.1 ?
C2B C1B C6B 121.26(17) ?
C2B C1B H1B 119.4 ?
C6B C1B H1B 119.4 ?
C12A C13A C14A 120.68(16) ?
C12A C13A H13A 119.7 ?
C14A C13A H13A 119.7 ?
N2B C18B C14B 178.5(2) ?
C12B C13B C14B 120.62(16) ?
C12B C13B H13B 119.7 ?
C14B C13B H13B 119.7 ?
C13A C14A C15A 119.46(15) ?
C13A C14A C18A 121.09(17) ?
C15A C14A C18A 119.45(15) yes
C3A C4A C5A 121.02(16) ?
C3A C4A H4A 119.5 ?
C5A C4A H4A 119.5 ?
C7A C6A C5A 119.26(17) ?
C7A C6A C1A 122.92(17) ?
C5A C6A C1A 117.80(15) ?
C13B C14B C15B 118.90(15) ?
C13B C14B C18B 120.94(17) ?
C15B C14B C18B 120.16(15) yes
C13B C12B C11B 119.89(15) ?
C13B C12B H12B 120.1 ?
C11B C12B H12B 120.1 ?
C13A C12A C11A 119.56(15) ?
C13A C12A H12A 120.2 ?
C11A C12A H12A 120.2 ?
C10B C5B C6B 117.46(17) ?
C10B C5B C4B 123.65(16) ?
C6B C5B C4B 118.90(16) ?
C10A C5A C4A 123.57(16) ?
C10A C5A C6A 117.60(15) ?
C4A C5A C6A 118.78(17) ?
C1B C6B C7B 121.76(16) ?
C1B C6B C5B 118.55(17) ?
C7B C6B C5B 119.68(16) ?
C8A C7A C6A 120.86(17) ?
C8A C7A H7A 119.6 ?
C6A C7A H7A 119.6 ?
C16A C15A C14A 119.98(14) ?
C16A C15A C17A 121.03(17) ?
C14A C15A C17A 118.99(16) ?
C16B C15B C14B 120.72(13) ?
C16B C15B C17B 119.40(16) ?
C14B C15B C17B 119.88(14) ?
O1B C11B C12B 123.31(14) yes
O1B C11B C16B 115.41(16) yes
C12B C11B C16B 121.20(15) ?
N1A C17A C15A 177.4(2) ?
N1B C17B C15B 178.9(2) ?
C9B C10B C5B 122.21(16) ?
C9B C10B O1B 121.23(17) yes
C5B C10B O1B 116.44(18) yes
C11B O1B C10B 119.61(13) yes
C11B C16B C15B 118.66(15) ?
C11B C16B H16B 120.7 ?
C15B C16B H16B 120.7 ?
C8B C7B C6B 120.45(16) ?
C8B C7B H7B 119.8 ?
C6B C7B H7B 119.8 ?
O1A C11A C12A 123.64(14) yes
O1A C11A C16A 115.76(15) yes
C12A C11A C16A 120.60(16) ?
C15A C16A C11A 119.72(16) ?
C15A C16A H16A 120.1 ?
C11A C16A H16A 120.1 ?
C9A C10A C5A 122.51(16) ?
C9A C10A O1A 119.30(18) yes
C5A C10A O1A 117.96(15) yes
C7A C8A C9A 120.53(18) ?
C7A C8A H8A 119.7 ?
C9A C8A H8A 119.7 ?
C10B C9B C8B 119.82(17) ?
C10B C9B H9B 120.1 ?
C8B C9B H9B 120.1 ?
C11A O1A C10A 118.66(12) yes
C7B C8B C9B 120.29(19) ?
C7B C8B H8B 119.9 ?
C9B C8B H8B 119.9 ?
C10A C9A C8A 119.23(18) ?
C10A C9A H9A 120.4 ?
C8A C9A H9A 120.4 ?

loop_
_geom_bond_atom_site_label_1
_geom_bond_atom_site_label_2
_geom_bond_site_symmetry_2
_geom_bond_distance
_geom_bond_publ_flag
N2A C18A . 1.134(2) yes
C2A C1A . 1.342(2) ?
C2A C3A . 1.388(2) ?
C2A H2A . 0.9300 ?
C3B C4B . 1.357(2) ?
C3B C2B . 1.387(2) ?
C3B H3B . 0.9300 ?
C2B C1B . 1.342(2) ?
C2B H2B . 0.9300 ?
C3A C4A . 1.352(2) ?
C3A H3A . 0.9300 ?
C1A C6A . 1.413(2) ?
C1A H1A . 0.9300 ?
C18A C14A . 1.437(2) yes
N2B C18B . 1.136(2) yes
C4B C5B . 1.415(2) ?
C4B H4B . 0.9300 ?
C1B C6B . 1.404(2) ?
C1B H1B . 0.9300 ?
C13A C12A . 1.370(2) ?
C13A C14A . 1.378(2) ?
C13A H13A . 0.9300 ?
C18B C14B . 1.432(2) yes
C13B C12B . 1.367(2) ?
C13B C14B . 1.374(2) ?
C13B H13B . 0.9300 ?
C14A C15A . 1.388(2) ?
C4A C5A . 1.411(2) ?
C4A H4A . 0.9300 ?
C6A C7A . 1.401(2) ?
C6A C5A . 1.4110(19) ?
C14B C15B . 1.398(2) ?
C12B C11B . 1.372(2) ?
C12B H12B . 0.9300 ?
C12A C11A . 1.374(2) ?
C12A H12A . 0.9300 ?
C5B C10B . 1.392(2) ?
C5B C6B . 1.411(2) ?
C5A C10A . 1.401(2) ?
C6B C7B . 1.409(2) ?
C7A C8A . 1.347(2) ?
C7A H7A . 0.9300 ?
C15A C16A . 1.373(2) ?
C15A C17A . 1.432(2) yes
C15B C16B . 1.3766(19) ?
C15B C17B . 1.429(2) yes
C11B O1B . 1.3675(18) yes
C11B C16B . 1.3747(19) ?
N1A C17A . 1.136(2) yes
C17B N1B . 1.1385(18) yes
C10B C9B . 1.352(2) ?
C10B O1B . 1.4075(18) yes
C16B H16B . 0.9300 ?
C7B C8B . 1.345(2) ?
C7B H7B . 0.9300 ?
C11A O1A . 1.3657(17) yes
C11A C16A . 1.380(2) ?
C16A H16A . 0.9300 ?
C10A C9A . 1.344(2) ?
C10A O1A . 1.4078(17) yes
C8A C9A . 1.404(2) ?
C8A H8A . 0.9300 ?
C9B C8B . 1.400(2) ?
C9B H9B . 0.9300 ?
C8B H8B . 0.9300 ?
C9A H9A . 0.9300 ?

loop_
_geom_torsion_atom_site_label_1
_geom_torsion_atom_site_label_2
_geom_torsion_atom_site_label_3
_geom_torsion_atom_site_label_4
_geom_torsion
C4B C3B C2B C1B 1.1(3)
C1A C2A C3A C4A 0.1(3)
C3A C2A C1A C6A -0.5(3)
C2B C3B C4B C5B -1.0(3)
C3B C2B C1B C6B 0.3(3)
C12A C13A C14A C15A 1.0(3)
C12A C13A C14A C18A -178.44(17)
C2A C3A C4A C5A 0.9(3)
C2A C1A C6A C7A 178.29(18)
C2A C1A C6A C5A -0.1(3)
C12B C13B C14B C15B 0.7(3)
C12B C13B C14B C18B -178.54(17)
C14B C13B C12B C11B 0.1(3)
C14A C13A C12A C11A 0.1(3)
C3B C4B C5B C10B 179.78(17)
C3B C4B C5B C6B -0.4(3)
C3A C4A C5A C10A -178.80(17)
C3A C4A C5A C6A -1.4(3)
C7A C6A C5A C10A 0.1(2)
C1A C6A C5A C10A 178.55(16)
C7A C6A C5A C4A -177.47(15)
C1A C6A C5A C4A 1.0(2)
C2B C1B C6B C7B 177.45(18)
C2B C1B C6B C5B -1.7(3)
C10B C5B C6B C1B -178.45(15)
C4B C5B C6B C1B 1.7(2)
C10B C5B C6B C7B 2.4(2)
C4B C5B C6B C7B -177.48(16)
C5A C6A C7A C8A 0.6(3)
C1A C6A C7A C8A -177.76(18)
C13A C14A C15A C16A -1.3(3)
C18A C14A C15A C16A 178.13(17)
C13A C14A C15A C17A 179.41(17)
C18A C14A C15A C17A -1.2(3)
C13B C14B C15B C16B -0.9(2)
C18B C14B C15B C16B 178.32(16)
C13B C14B C15B C17B 179.18(15)
C18B C14B C15B C17B -1.6(2)
C13B C12B C11B O1B -177.14(17)
C13B C12B C11B C16B -0.7(3)
C6B C5B C10B C9B -2.1(3)
C4B C5B C10B C9B 177.74(18)
C6B C5B C10B O1B 173.90(14)
C4B C5B C10B O1B -6.2(2)
C12B C11B O1B C10B -24.0(3)
C16B C11B O1B C10B 159.39(17)
C9B C10B O1B C11B -59.4(3)
C5B C10B O1B C11B 124.50(17)
O1B C11B C16B C15B 177.18(15)
C12B C11B C16B C15B 0.5(3)
C14B C15B C16B C11B 0.3(2)
C17B C15B C16B C11B -179.76(16)
C1B C6B C7B C8B -179.41(17)
C5B C6B C7B C8B -0.3(3)
C13A C12A C11A O1A -179.98(16)
C13A C12A C11A C16A -0.9(3)
C14A C15A C16A C11A 0.5(3)
C17A C15A C16A C11A 179.81(16)
O1A C11A C16A C15A 179.73(15)
C12A C11A C16A C15A 0.6(3)
C4A C5A C10A C9A 176.56(16)
C6A C5A C10A C9A -0.9(2)
C4A C5A C10A O1A 2.1(2)
C6A C5A C10A O1A -175.41(13)
C6A C7A C8A C9A -0.5(3)
C5B C10B C9B C8B -0.3(3)
O1B C10B C9B C8B -176.11(16)
C12A C11A O1A C10A -16.4(2)
C16A C11A O1A C10A 164.50(15)
C9A C10A O1A C11A 107.21(18)
C5A C10A O1A C11A -78.10(19)
C6B C7B C8B C9B -2.2(3)
C10B C9B C8B C7B 2.5(3)
C5A C10A C9A C8A 1.0(3)
O1A C10A C9A C8A 175.40(15)
C7A C8A C9A C10A -0.2(3)

loop_
_cod_related_entry_id
_cod_related_entry_database
_cod_related_entry_code
1 ChemSpider 725703
